data_4332419
loop_
_publ_author_name
'del C. Fern\'andez-Fern\'andez, M.'
'Bastida, R.'
'Mac\'ias, A.'
'P\'erez-Lourido, P.'
'Platas-Iglesias, C.'
'Valencia, L.'

_publ_section_title
;
 Lanthanide(III) Complexes with a Tetrapyridine Pendant-Armed Macrocyclic
 Ligand:&#x00A0;1H NMR Structural Determination in Solution, X-ray
 Diffraction, and Density-Functional Theory Calculations
;
_journal_issue 11
_journal_name_full 'Inorganic Chemistry'
_journal_page_first 4484
_journal_page_last 4496
_journal_paper_doi 10.1021/ic0603508
_journal_volume 45
_journal_year 2006
_chemical_formula_sum 'C43 H47.5 Ce2 N16.5 O18.5'
_chemical_formula_weight 1371.71
_chemical_name_systematic
;
 ?
;
_space_group_IT_number 14
_symmetry_cell_setting monoclinic
_symmetry_space_group_name_Hall '-P 2yn'
_symmetry_space_group_name_H-M 'P 1 21/n 1'
_atom_sites_solution_hydrogens geom
_atom_sites_solution_primary direct
_atom_sites_solution_secondary difmap
_audit_creation_method SHELXL-97
_cell_angle_alpha 90.00
_cell_angle_beta 95.738(3)
_cell_angle_gamma 90.00
_cell_formula_units_Z 4
_cell_length_a 12.406(2)
_cell_length_b 24.226(4)
_cell_length_c 17.742(3)
_cell_measurement_reflns_used 1433
_cell_measurement_temperature 293(2)
_cell_measurement_theta_max 27.125
_cell_measurement_theta_min 2.825
_cell_volume 5305.6(15)
_computing_cell_refinement 'BRUKER Smart'
_computing_data_collection 'BRUKER Smart'
_computing_data_reduction 'BRUKER Shelxtl'
_computing_molecular_graphics 'ORTEP-3 for Windows (Farrugia, 1997)'
_computing_publication_material 'WinGX publication routines (Farrugia, 1999)'
_computing_structure_refinement 'SHELXL-97 (Sheldrick, 1997)'
_computing_structure_solution 'SHELXS-97 (Sheldrick, 1997)'
_diffrn_ambient_temperature 293(2)
_diffrn_measured_fraction_theta_full 0.995
_diffrn_measured_fraction_theta_max 0.995
_diffrn_measurement_device_type 'Smart-CCD-1000 BRUKER'
_diffrn_measurement_method 'omega scans'
_diffrn_radiation_monochromator graphite
_diffrn_radiation_source 'fine-focus sealed tube'
_diffrn_radiation_type MoK\a
_diffrn_radiation_wavelength 0.71073
_diffrn_reflns_av_R_equivalents 0.0326
_diffrn_reflns_av_sigmaI/netI 0.0242
_diffrn_reflns_limit_h_max 15
_diffrn_reflns_limit_h_min -15
_diffrn_reflns_limit_k_max 31
_diffrn_reflns_limit_k_min 0
_diffrn_reflns_limit_l_max 22
_diffrn_reflns_limit_l_min 0
_diffrn_reflns_number 62949
_diffrn_reflns_theta_full 27.17
_diffrn_reflns_theta_max 27.17
_diffrn_reflns_theta_min 1.43
_exptl_absorpt_coefficient_mu 1.783
_exptl_absorpt_correction_T_max 0.5824
_exptl_absorpt_correction_T_min 0.5214
_exptl_absorpt_correction_type empirical
_exptl_absorpt_process_details sadabs
_exptl_crystal_colour colourless
_exptl_crystal_density_diffrn 1.717
_exptl_crystal_density_method 'not measured'
_exptl_crystal_description prism
_exptl_crystal_F_000 2740
_exptl_crystal_size_max 0.42
_exptl_crystal_size_mid 0.39
_exptl_crystal_size_min 0.34
_refine_diff_density_max 1.134
_refine_diff_density_min -0.381
_refine_diff_density_rms 0.094
_refine_ls_extinction_method none
_refine_ls_goodness_of_fit_ref 1.194
_refine_ls_hydrogen_treatment mixed
_refine_ls_matrix_type full
_refine_ls_number_parameters 740
_refine_ls_number_reflns 11727
_refine_ls_number_restraints 0
_refine_ls_restrained_S_all 1.194
_refine_ls_R_factor_all 0.0444
_refine_ls_R_factor_gt 0.0297
_refine_ls_shift/su_max 0.002
_refine_ls_shift/su_mean 0.000
_refine_ls_structure_factor_coef Fsqd
_refine_ls_weighting_details 'calc w=1/[\s^2^(Fo^2^)+(0.0595P)^2^+0.0000P] where P=(Fo^2^+2Fc^2^)/3'
_refine_ls_weighting_scheme calc
_refine_ls_wR_factor_gt 0.1001
_refine_ls_wR_factor_ref 0.1061
_reflns_number_gt 8695
_reflns_number_total 11727
_reflns_threshold_expression >2sigma(I)
_cod_data_source_file ic0603508sup1.cif
_cod_data_source_block '[Ce(L)][Ce(NO3)6].0.5CH3CN.0.5H2O'
_cod_depositor_comments
;
The following automatic conversions were performed:

'_symmetry_cell_setting' value 'Monoclinic' changed to 'monoclinic'
according to /home/saulius/struct/CIF-dictionaries/cif_core.dic
dictionary named 'cif_core.dic' version 2.4.2 from 2011-04-26.

Automatic conversion script
Id: cif_fix_values 1891 2012-01-12 08:04:46Z andrius 
;
_cod_original_cell_volume 5305.4(15)
_cod_original_sg_symbol_H-M P21/n
_cod_original_formula_sum 'C43 H47.50 Ce2 N16.50 O18.50'
_cod_database_code 4332419

loop_
_symmetry_equiv_pos_as_xyz
'x, y, z'
'-x+1/2, y+1/2, -z+1/2'
'-x, -y, -z'
'x-1/2, -y-1/2, z-1/2'

loop_
_atom_site_label
_atom_site_type_symbol
_atom_site_fract_x
_atom_site_fract_y
_atom_site_fract_z
_atom_site_U_iso_or_equiv
_atom_site_adp_type
_atom_site_occupancy
_atom_site_symmetry_multiplicity
_atom_site_calc_flag
_atom_site_refinement_flags
C1 C 0.4191(3) 0.01474(15) 0.62731(19) 0.0402(8) Uani 1 1 d .
C2 C 0.4475(4) -0.03226(17) 0.5906(2) 0.0534(10) Uani 1 1 d .
H2 H 0.5202 -0.0408 0.5883 0.064 Uiso 1 1 calc R
C3 C 0.3693(4) -0.06618(18) 0.5578(2) 0.0605(12) Uani 1 1 d .
H3 H 0.3879 -0.0978 0.5323 0.073 Uiso 1 1 calc R
C4 C 0.2619(4) -0.05327(15) 0.5628(2) 0.0486(10) Uani 1 1 d .
H4 H 0.2071 -0.0761 0.5410 0.058 Uiso 1 1 calc R
C5 C 0.2374(3) -0.00602(14) 0.60070(19) 0.0401(8) Uani 1 1 d .
C6 C 0.1218(3) 0.00823(15) 0.6086(2) 0.0446(9) Uani 1 1 d .
H6A H 0.0773 -0.0051 0.5643 0.054 Uiso 1 1 calc R
H6B H 0.0992 -0.0110 0.6524 0.054 Uiso 1 1 calc R
C7 C -0.0104(3) 0.07462(16) 0.6394(2) 0.0435(9) Uani 1 1 d .
H7A H -0.0586 0.0495 0.6098 0.052 Uiso 1 1 calc R
H7B H -0.0348 0.1120 0.6277 0.052 Uiso 1 1 calc R
C8 C -0.0168(3) 0.06365(14) 0.72259(19) 0.0374(8) Uani 1 1 d .
H8A H -0.0907 0.0689 0.7344 0.045 Uiso 1 1 calc R
H8B H 0.0033 0.0256 0.7339 0.045 Uiso 1 1 calc R
C9 C 0.0010(3) 0.15462(14) 0.7754(2) 0.0401(8) Uani 1 1 d .
H9A H -0.0544 0.1509 0.8100 0.048 Uiso 1 1 calc R
H9B H -0.0350 0.1636 0.7258 0.048 Uiso 1 1 calc R
C10 C 0.0747(3) 0.20167(14) 0.80171(19) 0.0360(8) Uani 1 1 d .
C11 C 0.0286(3) 0.25132(15) 0.8205(2) 0.0449(9) Uani 1 1 d .
H11 H -0.0461 0.2543 0.8209 0.054 Uiso 1 1 calc R
C12 C 0.0941(3) 0.29591(16) 0.8385(2) 0.0506(10) Uani 1 1 d .
H12 H 0.0648 0.3299 0.8496 0.061 Uiso 1 1 calc R
C13 C 0.2059(3) 0.28884(15) 0.8397(2) 0.0476(9) Uani 1 1 d .
H13 H 0.2524 0.3183 0.8521 0.057 Uiso 1 1 calc R
C14 C 0.2471(3) 0.23815(14) 0.82227(19) 0.0367(8) Uani 1 1 d .
C15 C 0.3662(3) 0.22766(15) 0.8266(2) 0.0400(8) Uani 1 1 d .
H15A H 0.4043 0.2626 0.8304 0.048 Uiso 1 1 calc R
H15B H 0.3883 0.2065 0.8719 0.048 Uiso 1 1 calc R
C16 C 0.5106(3) 0.17866(18) 0.7804(3) 0.0559(11) Uani 1 1 d .
H16A H 0.5584 0.2101 0.7778 0.067 Uiso 1 1 calc R
H16B H 0.5173 0.1659 0.8325 0.067 Uiso 1 1 calc R
C17 C 0.5478(3) 0.13447(18) 0.7326(3) 0.0562(11) Uani 1 1 d .
H17A H 0.6195 0.1230 0.7533 0.067 Uiso 1 1 calc R
H17B H 0.5539 0.1493 0.6824 0.067 Uiso 1 1 calc R
C18 C 0.5035(3) 0.05533(16) 0.6568(2) 0.0470(9) Uani 1 1 d .
H18A H 0.5717 0.0360 0.6686 0.056 Uiso 1 1 calc R
H18B H 0.5136 0.0821 0.6174 0.056 Uiso 1 1 calc R
C19 C 0.1056(3) 0.09685(16) 0.5447(2) 0.0439(9) Uani 1 1 d .
H19A H 0.0435 0.0859 0.5103 0.053 Uiso 1 1 calc R
H19B H 0.1704 0.0855 0.5225 0.053 Uiso 1 1 calc R
C20 C 0.1058(3) 0.15815(16) 0.5521(2) 0.0433(9) Uani 1 1 d .
C21 C 0.0885(4) 0.19030(19) 0.4876(2) 0.0616(12) Uani 1 1 d .
H21 H 0.0783 0.1737 0.4402 0.074 Uiso 1 1 calc R
C22 C 0.0863(5) 0.2471(2) 0.4938(3) 0.0824(16) Uani 1 1 d .
H22 H 0.0781 0.2694 0.4509 0.099 Uiso 1 1 calc R
C23 C 0.0968(4) 0.26954(18) 0.5655(3) 0.0679(13) Uani 1 1 d .
H23 H 0.0902 0.3074 0.5721 0.082 Uiso 1 1 calc R
C24 C 0.1169(3) 0.23568(16) 0.6269(2) 0.0523(10) Uani 1 1 d .
H24 H 0.1255 0.2516 0.6748 0.063 Uiso 1 1 calc R
C25 C 0.0745(3) 0.07735(15) 0.8478(2) 0.0410(8) Uani 1 1 d .
H25A H 0.0049 0.0695 0.8659 0.049 Uiso 1 1 calc R
H25B H 0.1114 0.1042 0.8817 0.049 Uiso 1 1 calc R
C26 C 0.1400(3) 0.02547(15) 0.8499(2) 0.0394(8) Uani 1 1 d .
C27 C 0.1325(3) -0.01135(18) 0.9076(2) 0.0511(10) Uani 1 1 d .
H27 H 0.0888 -0.0037 0.9460 0.061 Uiso 1 1 calc R
C28 C 0.1903(3) -0.05966(19) 0.9081(3) 0.0611(12) Uani 1 1 d .
H28 H 0.1878 -0.0849 0.9474 0.073 Uiso 1 1 calc R
C29 C 0.2518(3) -0.07012(17) 0.8497(2) 0.0551(11) Uani 1 1 d .
H29 H 0.2901 -0.1030 0.8479 0.066 Uiso 1 1 calc R
C30 C 0.2557(3) -0.03142(16) 0.7944(2) 0.0448(9) Uani 1 1 d .
H30 H 0.2974 -0.0389 0.7549 0.054 Uiso 1 1 calc R
C31 C 0.3892(4) 0.23697(17) 0.6970(2) 0.0529(10) Uani 1 1 d .
H31A H 0.4502 0.2621 0.7046 0.064 Uiso 1 1 calc R
H31B H 0.3238 0.2586 0.6993 0.064 Uiso 1 1 calc R
C32 C 0.3874(3) 0.21259(16) 0.6183(2) 0.0491(10) Uani 1 1 d .
C33 C 0.4126(6) 0.2463(2) 0.5615(3) 0.099(2) Uani 1 1 d .
H33 H 0.4353 0.2823 0.5722 0.119 Uiso 1 1 calc R
C34 C 0.4047(6) 0.2270(2) 0.4874(3) 0.106(2) Uani 1 1 d .
H34 H 0.4147 0.2506 0.4474 0.128 Uiso 1 1 calc R
C35 C 0.3817(4) 0.1724(2) 0.4747(2) 0.0662(13) Uani 1 1 d .
H35 H 0.3813 0.1572 0.4266 0.079 Uiso 1 1 calc R
C36 C 0.3593(3) 0.14058(17) 0.5354(2) 0.0463(9) Uani 1 1 d .
H36 H 0.3446 0.1033 0.5268 0.056 Uiso 1 1 calc R
C37 C 0.4993(3) 0.04644(17) 0.7897(2) 0.0492(10) Uani 1 1 d .
H37A H 0.5768 0.0397 0.7968 0.059 Uiso 1 1 calc R
H37B H 0.4639 0.0115 0.7769 0.059 Uiso 1 1 calc R
C38 C 0.4628(3) 0.06703(16) 0.8633(2) 0.0428(9) Uani 1 1 d .
C39 C 0.5281(4) 0.05764(19) 0.9306(2) 0.0605(12) Uani 1 1 d .
H39 H 0.5944 0.0398 0.9305 0.073 Uiso 1 1 calc R
C40 C 0.4917(4) 0.0756(2) 0.9974(2) 0.0610(12) Uani 1 1 d .
H40 H 0.5337 0.0701 1.0433 0.073 Uiso 1 1 calc R
C41 C 0.3938(3) 0.10135(17) 0.9958(2) 0.0495(10) Uani 1 1 d .
H41 H 0.3671 0.1129 1.0403 0.059 Uiso 1 1 calc R
C42 C 0.3358(3) 0.10976(15) 0.9269(2) 0.0421(9) Uani 1 1 d .
H42 H 0.2698 0.1281 0.9263 0.051 Uiso 1 1 calc R
N1 N 0.3148(2) 0.02807(12) 0.63364(16) 0.0369(7) Uani 1 1 d .
N1N N 0.4852(3) 0.38078(13) 0.80116(19) 0.0441(8) Uani 1 1 d .
N2 N 0.1014(2) 0.06770(11) 0.61729(16) 0.0362(6) Uani 1 1 d .
N2N N 0.7335(3) 0.45729(14) 0.86630(18) 0.0469(8) Uani 1 1 d .
N3 N 0.0568(2) 0.10133(11) 0.77070(17) 0.0342(6) Uani 1 1 d .
N3N N 0.7403(3) 0.26700(14) 0.7501(2) 0.0494(8) Uani 1 1 d .
N4 N 0.1813(2) 0.19446(11) 0.80129(15) 0.0330(6) Uani 1 1 d .
N4N N 0.7018(3) 0.49743(14) 0.63373(19) 0.0483(8) Uani 1 1 d .
N5 N 0.3970(2) 0.19733(12) 0.75990(17) 0.0397(7) Uani 1 1 d .
N5N N 0.9383(3) 0.38064(14) 0.7168(2) 0.0496(8) Uani 1 1 d .
N6 N 0.4760(2) 0.08497(12) 0.72530(17) 0.0385(7) Uani 1 1 d .
N6N N 0.5733(3) 0.36507(15) 0.5653(2) 0.0520(8) Uani 1 1 d .
N7 N 0.1249(2) 0.18028(12) 0.62148(17) 0.0396(7) Uani 1 1 d .
N8 N 0.2028(2) 0.01676(12) 0.79378(16) 0.0384(7) Uani 1 1 d .
N9 N 0.3571(2) 0.15979(12) 0.60606(17) 0.0427(7) Uani 1 1 d .
N10 N 0.3675(2) 0.09335(13) 0.86052(16) 0.0374(7) Uani 1 1 d .
O1N O 0.5405(2) 0.33864(10) 0.79134(15) 0.0429(6) Uani 1 1 d .
O2N O 0.5120(2) 0.42537(10) 0.77161(16) 0.0477(7) Uani 1 1 d .
O3N O 0.4091(3) 0.37917(12) 0.8404(2) 0.0790(11) Uani 1 1 d .
O4N O 0.7153(2) 0.40582(11) 0.86759(14) 0.0494(7) Uani 1 1 d .
O5N O 0.7294(2) 0.48048(11) 0.80313(15) 0.0478(6) Uani 1 1 d .
O6N O 0.7557(3) 0.48290(14) 0.92503(17) 0.0894(12) Uani 1 1 d .
O7N O 0.7728(2) 0.30318(11) 0.79831(16) 0.0512(7) Uani 1 1 d .
O8N O 0.6793(2) 0.28306(11) 0.69270(16) 0.0504(7) Uani 1 1 d .
O9N O 0.7661(2) 0.21856(12) 0.7589(2) 0.0826(11) Uani 1 1 d .
O10N O 0.6141(2) 0.47719(11) 0.65038(15) 0.0477(6) Uani 1 1 d .
O11N O 0.7866(2) 0.46895(11) 0.64923(15) 0.0483(6) Uani 1 1 d .
O12N O 0.7050(3) 0.54288(14) 0.6039(2) 0.0904(12) Uani 1 1 d .
O13N O 0.8716(2) 0.35449(11) 0.67071(15) 0.0510(7) Uani 1 1 d .
O14N O 0.9004(2) 0.40401(12) 0.77110(17) 0.0569(7) Uani 1 1 d .
O15N O 1.0340(3) 0.38181(16) 0.7074(2) 0.0904(13) Uani 1 1 d .
O16N O 0.5248(2) 0.36436(12) 0.62439(15) 0.0496(6) Uani 1 1 d .
O17N O 0.6744(2) 0.37443(13) 0.57303(16) 0.0563(7) Uani 1 1 d .
O18N O 0.5252(3) 0.35724(18) 0.50265(18) 0.0949(13) Uani 1 1 d .
Ce1 Ce 0.257765(14) 0.110853(7) 0.720591(10) 0.02781(7) Uani 1 1 d .
Ce2 Ce 0.691999(15) 0.389494(8) 0.720997(11) 0.03219(7) Uani 1 1 d .
C1S C 0.7657(11) 0.2016(4) 0.5538(6) 0.086(4) Uani 0.50 1 d P
C2S C 0.7858(8) 0.2493(4) 0.5437(5) 0.076(3) Uani 0.50 1 d P
H2S1 H 0.7195 0.2696 0.5337 0.114 Uiso 0.50 1 calc PR
H2S2 H 0.8276 0.2525 0.5012 0.114 Uiso 0.50 1 calc PR
H2S3 H 0.8266 0.2639 0.5880 0.114 Uiso 0.50 1 calc PR
N1S N 0.7519(17) 0.1626(6) 0.5645(7) 0.207(9) Uani 0.50 1 d P
O1W O 0.7593(13) 0.6626(5) 0.5853(8) 0.205(6) Uani 0.50 1 d P

loop_
_atom_site_aniso_label
_atom_site_aniso_U_11
_atom_site_aniso_U_22
_atom_site_aniso_U_33
_atom_site_aniso_U_23
_atom_site_aniso_U_13
_atom_site_aniso_U_12
C1 0.045(2) 0.046(2) 0.0307(18) 0.0041(16) 0.0086(15) 0.0108(17)
C2 0.060(3) 0.057(3) 0.044(2) -0.002(2) 0.0093(19) 0.021(2)
C3 0.091(3) 0.045(2) 0.047(2) -0.0051(19) 0.012(2) 0.022(2)
C4 0.075(3) 0.034(2) 0.037(2) -0.0025(16) 0.0059(19) 0.0030(19)
C5 0.057(2) 0.0341(19) 0.0297(18) -0.0018(15) 0.0045(16) 0.0021(17)
C6 0.053(2) 0.037(2) 0.043(2) -0.0103(17) 0.0014(17) -0.0073(17)
C7 0.0365(19) 0.041(2) 0.051(2) -0.0056(17) -0.0086(16) -0.0074(16)
C8 0.0323(18) 0.0356(19) 0.044(2) -0.0053(16) 0.0029(15) -0.0029(15)
C9 0.0300(18) 0.037(2) 0.053(2) -0.0082(17) 0.0049(16) 0.0023(15)
C10 0.0345(18) 0.0362(19) 0.0376(19) -0.0037(15) 0.0050(14) 0.0030(15)
C11 0.041(2) 0.044(2) 0.051(2) -0.0067(18) 0.0085(17) 0.0064(17)
C12 0.055(2) 0.040(2) 0.058(2) -0.0108(19) 0.010(2) 0.0085(18)
C13 0.063(3) 0.033(2) 0.047(2) -0.0094(17) 0.0083(19) -0.0080(18)
C14 0.044(2) 0.0355(19) 0.0311(18) -0.0035(14) 0.0046(15) -0.0042(15)
C15 0.0384(19) 0.039(2) 0.042(2) -0.0065(16) -0.0015(15) -0.0078(16)
C16 0.031(2) 0.064(3) 0.072(3) -0.015(2) 0.0049(19) -0.0112(19)
C17 0.035(2) 0.059(3) 0.075(3) -0.014(2) 0.008(2) -0.0046(19)
C18 0.040(2) 0.057(2) 0.047(2) 0.0005(19) 0.0151(17) 0.0107(18)
C19 0.050(2) 0.048(2) 0.0332(19) -0.0029(16) -0.0014(16) -0.0054(18)
C20 0.039(2) 0.051(2) 0.038(2) 0.0033(17) -0.0049(16) -0.0010(17)
C21 0.080(3) 0.061(3) 0.040(2) 0.003(2) -0.013(2) -0.002(2)
C22 0.114(4) 0.067(3) 0.058(3) 0.019(3) -0.030(3) 0.000(3)
C23 0.086(3) 0.042(2) 0.073(3) 0.010(2) -0.010(3) 0.002(2)
C24 0.060(3) 0.044(2) 0.051(2) -0.0026(19) -0.002(2) -0.001(2)
C25 0.039(2) 0.045(2) 0.040(2) -0.0061(17) 0.0100(16) -0.0061(16)
C26 0.0345(19) 0.044(2) 0.039(2) 0.0021(16) 0.0012(15) -0.0072(16)
C27 0.042(2) 0.069(3) 0.043(2) 0.014(2) 0.0073(17) -0.002(2)
C28 0.056(3) 0.066(3) 0.062(3) 0.028(2) 0.004(2) 0.001(2)
C29 0.050(2) 0.048(2) 0.067(3) 0.019(2) 0.002(2) 0.0089(19)
C30 0.041(2) 0.044(2) 0.050(2) 0.0019(18) 0.0043(17) 0.0034(17)
C31 0.064(3) 0.048(2) 0.049(2) -0.0103(19) 0.018(2) -0.018(2)
C32 0.055(2) 0.048(2) 0.047(2) -0.0057(18) 0.0178(19) -0.0176(19)
C33 0.164(6) 0.069(3) 0.074(4) -0.014(3) 0.059(4) -0.058(4)
C34 0.186(7) 0.085(4) 0.058(3) -0.009(3) 0.062(4) -0.056(4)
C35 0.077(3) 0.082(3) 0.042(2) -0.009(2) 0.018(2) -0.025(3)
C36 0.042(2) 0.054(2) 0.043(2) -0.0053(18) 0.0037(17) -0.0082(18)
C37 0.041(2) 0.057(3) 0.048(2) -0.0054(19) -0.0016(17) 0.0163(19)
C38 0.040(2) 0.050(2) 0.037(2) -0.0024(16) -0.0007(15) 0.0063(17)
C39 0.052(2) 0.077(3) 0.050(2) -0.002(2) -0.008(2) 0.023(2)
C40 0.060(3) 0.084(3) 0.037(2) 0.003(2) -0.0077(19) 0.012(2)
C41 0.051(2) 0.062(3) 0.036(2) -0.0014(18) 0.0080(18) 0.0036(19)
C42 0.0351(19) 0.052(2) 0.040(2) -0.0002(17) 0.0072(16) -0.0018(16)
N1 0.0447(17) 0.0319(15) 0.0353(16) -0.0039(12) 0.0097(13) 0.0022(13)
N1N 0.0393(18) 0.0399(19) 0.055(2) -0.0006(15) 0.0138(15) -0.0048(14)
N2 0.0394(16) 0.0329(15) 0.0354(15) -0.0033(12) -0.0002(12) -0.0039(12)
N2N 0.0499(19) 0.049(2) 0.0423(19) -0.0095(16) 0.0053(15) -0.0032(15)
N3 0.0296(15) 0.0330(16) 0.0403(17) -0.0033(12) 0.0055(12) -0.0037(12)
N3N 0.0371(17) 0.0377(19) 0.075(2) 0.0014(17) 0.0144(17) 0.0003(14)
N4 0.0346(15) 0.0304(15) 0.0338(15) -0.0039(12) 0.0035(12) -0.0013(12)
N4N 0.050(2) 0.044(2) 0.051(2) 0.0069(16) 0.0076(16) -0.0057(16)
N5 0.0332(15) 0.0407(17) 0.0459(17) -0.0055(14) 0.0077(13) -0.0052(13)
N5N 0.0386(19) 0.059(2) 0.051(2) 0.0121(17) 0.0043(16) -0.0003(16)
N6 0.0328(16) 0.0401(17) 0.0427(17) -0.0028(14) 0.0036(13) 0.0031(13)
N6N 0.058(2) 0.051(2) 0.045(2) 0.0087(16) -0.0057(17) -0.0186(17)
N7 0.0439(17) 0.0350(17) 0.0391(16) 0.0002(13) 0.0002(13) -0.0026(13)
N8 0.0386(16) 0.0367(16) 0.0398(16) 0.0032(13) 0.0044(13) -0.0021(13)
N9 0.0450(17) 0.0445(18) 0.0395(17) -0.0052(14) 0.0091(14) -0.0065(14)
N10 0.0340(16) 0.0423(16) 0.0354(16) -0.0026(13) 0.0016(12) 0.0023(13)
O1N 0.0457(15) 0.0302(13) 0.0543(16) -0.0006(12) 0.0118(12) -0.0006(11)
O2N 0.0470(15) 0.0330(14) 0.0663(18) 0.0074(13) 0.0210(13) 0.0011(12)
O3N 0.069(2) 0.0571(19) 0.121(3) 0.0013(18) 0.062(2) -0.0052(16)
O4N 0.0653(18) 0.0406(15) 0.0420(15) -0.0016(12) 0.0036(13) -0.0021(13)
O5N 0.0606(17) 0.0404(15) 0.0423(15) 0.0005(12) 0.0044(13) -0.0031(13)
O6N 0.153(4) 0.072(2) 0.0428(18) -0.0227(17) 0.011(2) -0.030(2)
O7N 0.0558(17) 0.0459(16) 0.0509(16) -0.0023(14) 0.0007(13) 0.0083(13)
O8N 0.0494(16) 0.0428(15) 0.0581(17) -0.0071(13) 0.0014(14) -0.0015(13)
O9N 0.0603(19) 0.0330(17) 0.152(3) 0.0027(19) -0.003(2) 0.0078(14)
O10N 0.0392(14) 0.0448(15) 0.0605(17) 0.0085(13) 0.0115(12) -0.0009(12)
O11N 0.0374(14) 0.0467(16) 0.0610(17) 0.0068(13) 0.0058(12) -0.0055(12)
O12N 0.079(2) 0.060(2) 0.135(3) 0.053(2) 0.026(2) -0.0012(18)
O13N 0.0450(15) 0.0629(18) 0.0455(15) -0.0037(13) 0.0068(12) 0.0018(14)
O14N 0.0490(17) 0.0656(19) 0.0548(18) -0.0099(15) -0.0013(14) -0.0082(14)
O15N 0.0332(18) 0.129(4) 0.112(3) 0.002(2) 0.0208(19) -0.0120(18)
O16N 0.0426(15) 0.0566(17) 0.0495(16) 0.0021(13) 0.0043(12) -0.0090(13)
O17N 0.0506(17) 0.0718(19) 0.0473(17) -0.0083(15) 0.0092(13) -0.0157(15)
O18N 0.100(3) 0.137(3) 0.0419(18) 0.019(2) -0.0181(18) -0.059(3)
Ce1 0.02732(11) 0.02906(11) 0.02712(11) -0.00210(7) 0.00302(7) -0.00104(7)
Ce2 0.03249(12) 0.03157(12) 0.03281(12) -0.00123(8) 0.00477(8) -0.00205(7)
C1S 0.164(11) 0.029(5) 0.057(6) -0.035(5) -0.038(6) 0.026(6)
C2S 0.101(8) 0.085(8) 0.049(5) -0.035(5) 0.043(5) -0.032(6)
N1S 0.41(3) 0.102(10) 0.084(8) -0.055(8) -0.079(12) -0.003(14)
O1W 0.254(17) 0.166(12) 0.201(14) -0.010(10) 0.054(12) -0.047(11)

loop_
_atom_type_symbol
_atom_type_description
_atom_type_scat_dispersion_real
_atom_type_scat_dispersion_imag
_atom_type_scat_source
C C 0.0033 0.0016 'International Tables Vol C Tables 4.2.6.8 and 6.1.1.4'
H H 0.0000 0.0000 'International Tables Vol C Tables 4.2.6.8 and 6.1.1.4'
N N 0.0061 0.0033 'International Tables Vol C Tables 4.2.6.8 and 6.1.1.4'
O O 0.0106 0.0060 'International Tables Vol C Tables 4.2.6.8 and 6.1.1.4'
Ce Ce -0.2486 2.6331 'International Tables Vol C Tables 4.2.6.8 and 6.1.1.4'

loop_
_geom_angle_atom_site_label_1
_geom_angle_atom_site_label_2
_geom_angle_atom_site_label_3
_geom_angle
N1 C1 C2 122.1(4)
N1 C1 C18 117.3(3)
C2 C1 C18 120.5(3)
C3 C2 C1 119.9(4)
C3 C2 H2 120.0
C1 C2 H2 120.0
C2 C3 C4 119.2(4)
C2 C3 H3 120.4
C4 C3 H3 120.4
C5 C4 C3 118.8(4)
C5 C4 H4 120.6
C3 C4 H4 120.6
N1 C5 C4 122.4(4)
N1 C5 C6 117.7(3)
C4 C5 C6 119.9(4)
N2 C6 C5 114.3(3)
N2 C6 H6A 108.7
C5 C6 H6A 108.7
N2 C6 H6B 108.7
C5 C6 H6B 108.7
H6A C6 H6B 107.6
N2 C7 C8 112.3(3)
N2 C7 H7A 109.1
C8 C7 H7A 109.1
N2 C7 H7B 109.1
C8 C7 H7B 109.1
H7A C7 H7B 107.9
N3 C8 C7 111.2(3)
N3 C8 H8A 109.4
C7 C8 H8A 109.4
N3 C8 H8B 109.4
C7 C8 H8B 109.4
H8A C8 H8B 108.0
N3 C9 C10 114.0(3)
N3 C9 H9A 108.7
C10 C9 H9A 108.7
N3 C9 H9B 108.7
C10 C9 H9B 108.7
H9A C9 H9B 107.6
N4 C10 C11 123.2(3)
N4 C10 C9 118.1(3)
C11 C10 C9 118.6(3)
C12 C11 C10 119.4(3)
C12 C11 H11 120.3
C10 C11 H11 120.3
C11 C12 C13 118.2(3)
C11 C12 H12 120.9
C13 C12 H12 120.9
C14 C13 C12 119.8(4)
C14 C13 H13 120.1
C12 C13 H13 120.1
N4 C14 C13 121.8(3)
N4 C14 C15 116.3(3)
C13 C14 C15 121.9(3)
N5 C15 C14 112.3(3)
N5 C15 H15A 109.2
C14 C15 H15A 109.2
N5 C15 H15B 109.2
C14 C15 H15B 109.2
H15A C15 H15B 107.9
C17 C16 N5 115.1(3)
C17 C16 H16A 108.5
N5 C16 H16A 108.5
C17 C16 H16B 108.5
N5 C16 H16B 108.5
H16A C16 H16B 107.5
C16 C17 N6 114.6(3)
C16 C17 H17A 108.6
N6 C17 H17A 108.6
C16 C17 H17B 108.6
N6 C17 H17B 108.6
H17A C17 H17B 107.6
N6 C18 C1 113.3(3)
N6 C18 H18A 108.9
C1 C18 H18A 108.9
N6 C18 H18B 108.9
C1 C18 H18B 108.9
H18A C18 H18B 107.7
N2 C19 C20 113.6(3)
N2 C19 H19A 108.8
C20 C19 H19A 108.8
N2 C19 H19B 108.8
C20 C19 H19B 108.8
H19A C19 H19B 107.7
N7 C20 C21 122.2(4)
N7 C20 C19 118.5(3)
C21 C20 C19 119.3(4)
C22 C21 C20 119.9(4)
C22 C21 H21 120.0
C20 C21 H21 120.0
C23 C22 C21 117.7(4)
C23 C22 H22 121.1
C21 C22 H22 121.1
C24 C23 C22 119.5(4)
C24 C23 H23 120.3
C22 C23 H23 120.3
N7 C24 C23 123.3(4)
N7 C24 H24 118.3
C23 C24 H24 118.3
N3 C25 C26 112.5(3)
N3 C25 H25A 109.1
C26 C25 H25A 109.1
N3 C25 H25B 109.1
C26 C25 H25B 109.1
H25A C25 H25B 107.8
N8 C26 C27 122.8(4)
N8 C26 C25 117.9(3)
C27 C26 C25 119.3(3)
C26 C27 C28 119.1(4)
C26 C27 H27 120.4
C28 C27 H27 120.4
C29 C28 C27 118.9(4)
C29 C28 H28 120.5
C27 C28 H28 120.5
C30 C29 C28 118.7(4)
C30 C29 H29 120.7
C28 C29 H29 120.7
N8 C30 C29 123.6(4)
N8 C30 H30 118.2
C29 C30 H30 118.2
N5 C31 C32 116.1(3)
N5 C31 H31A 108.3
C32 C31 H31A 108.3
N5 C31 H31B 108.3
C32 C31 H31B 108.3
H31A C31 H31B 107.4
N9 C32 C33 122.3(4)
N9 C32 C31 119.9(3)
C33 C32 C31 117.8(4)
C32 C33 C34 120.0(5)
C32 C33 H33 120.0
C34 C33 H33 120.0
C35 C34 C33 118.4(5)
C35 C34 H34 120.8
C33 C34 H34 120.8
C34 C35 C36 118.0(4)
C34 C35 H35 121.0
C36 C35 H35 121.0
N9 C36 C35 124.2(4)
N9 C36 H36 117.9
C35 C36 H36 117.9
N6 C37 C38 114.0(3)
N6 C37 H37A 108.8
C38 C37 H37A 108.8
N6 C37 H37B 108.8
C38 C37 H37B 108.8
H37A C37 H37B 107.6
N10 C38 C39 123.0(3)
N10 C38 C37 117.7(3)
C39 C38 C37 119.3(3)
C40 C39 C38 118.2(4)
C40 C39 H39 120.9
C38 C39 H39 120.9
C41 C40 C39 119.5(4)
C41 C40 H40 120.2
C39 C40 H40 120.2
C40 C41 C42 118.3(4)
C40 C41 H41 120.8
C42 C41 H41 120.8
N10 C42 C41 124.5(4)
N10 C42 H42 117.8
C41 C42 H42 117.8
C1 N1 C5 117.6(3)
C1 N1 Ce1 122.7(2)
C5 N1 Ce1 119.3(2)
O3N N1N O1N 121.1(3)
O3N N1N O2N 120.9(3)
O1N N1N O2N 118.0(3)
C6 N2 C19 110.9(3)
C6 N2 C7 108.2(3)
C19 N2 C7 106.9(3)
C6 N2 Ce1 109.0(2)
C19 N2 Ce1 108.5(2)
C7 N2 Ce1 113.4(2)
O6N N2N O5N 121.5(3)
O6N N2N O4N 120.7(3)
O5N N2N O4N 117.8(3)
C9 N3 C25 108.6(3)
C9 N3 C8 107.7(3)
C25 N3 C8 108.2(3)
C9 N3 Ce1 113.2(2)
C25 N3 Ce1 106.1(2)
C8 N3 Ce1 112.93(19)
O9N N3N O7N 121.2(4)
O9N N3N O8N 121.7(4)
O7N N3N O8N 117.1(3)
C10 N4 C14 117.5(3)
C10 N4 Ce1 120.0(2)
C14 N4 Ce1 119.6(2)
O12N N4N O10N 121.3(4)
O12N N4N O11N 121.4(3)
O10N N4N O11N 117.2(3)
C31 N5 C15 106.3(3)
C31 N5 C16 111.9(3)
C15 N5 C16 105.7(3)
C31 N5 Ce1 108.2(2)
C15 N5 Ce1 112.0(2)
C16 N5 Ce1 112.6(2)
O15N N5N O14N 123.0(4)
O15N N5N O13N 120.3(4)
O14N N5N O13N 116.7(3)
C37 N6 C18 106.5(3)
C37 N6 C17 111.8(3)
C18 N6 C17 106.0(3)
C37 N6 Ce1 106.3(2)
C18 N6 Ce1 112.9(2)
C17 N6 Ce1 113.2(2)
O18N N6N O16N 121.6(4)
O18N N6N O17N 120.9(4)
O16N N6N O17N 117.4(3)
C20 N7 C24 117.1(3)
C20 N7 Ce1 111.7(2)
C24 N7 Ce1 126.0(2)
C30 N8 C26 116.9(3)
C30 N8 Ce1 125.7(2)
C26 N8 Ce1 114.3(2)
C36 N9 C32 116.7(3)
C36 N9 Ce1 126.5(2)
C32 N9 Ce1 115.5(2)
C38 N10 C42 116.4(3)
C38 N10 Ce1 117.6(2)
C42 N10 Ce1 126.0(2)
N1N O1N Ce2 96.34(19)
N1N O2N Ce2 97.30(19)
N2N O4N Ce2 97.6(2)
N2N O5N Ce2 96.2(2)
N3N O7N Ce2 96.8(2)
N3N O8N Ce2 97.4(2)
N4N O10N Ce2 98.2(2)
N4N O11N Ce2 95.8(2)
N5N O13N Ce2 98.1(2)
N5N O14N Ce2 96.4(2)
N6N O16N Ce2 97.4(2)
N6N O17N Ce2 96.6(2)
N1 Ce1 N4 174.62(9)
N1 Ce1 N3 115.28(9)
N4 Ce1 N3 60.85(8)
N1 Ce1 N2 62.45(9)
N4 Ce1 N2 112.18(8)
N3 Ce1 N2 65.06(9)
N1 Ce1 N10 105.71(9)
N4 Ce1 N10 78.77(9)
N3 Ce1 N10 94.52(9)
N2 Ce1 N10 143.22(9)
N1 Ce1 N8 75.06(9)
N4 Ce1 N8 104.75(9)
N3 Ce1 N8 59.92(8)
N2 Ce1 N8 78.85(9)
N10 Ce1 N8 64.37(9)
N1 Ce1 N9 74.47(9)
N4 Ce1 N9 105.96(9)
N3 Ce1 N9 140.02(9)
N2 Ce1 N9 90.56(9)
N10 Ce1 N9 121.14(9)
N8 Ce1 N9 149.27(9)
N1 Ce1 N5 121.39(9)
N4 Ce1 N5 62.73(8)
N3 Ce1 N5 123.30(8)
N2 Ce1 N5 147.37(9)
N10 Ce1 N5 69.33(9)
N8 Ce1 N5 133.64(9)
N9 Ce1 N5 62.86(9)
N1 Ce1 N6 62.14(9)
N4 Ce1 N6 123.10(8)
N3 Ce1 N6 152.75(9)
N2 Ce1 N6 123.92(9)
N10 Ce1 N6 62.79(9)
N8 Ce1 N6 94.94(9)
N9 Ce1 N6 67.12(9)
N5 Ce1 N6 65.13(9)
N1 Ce1 N7 104.97(9)
N4 Ce1 N7 70.84(8)
N3 Ce1 N7 76.11(9)
N2 Ce1 N7 58.88(8)
N10 Ce1 N7 149.02(8)
N8 Ce1 N7 128.98(9)
N9 Ce1 N7 64.03(9)
N5 Ce1 N7 90.97(9)
N6 Ce1 N7 131.12(9)
O10N Ce2 O4N 110.71(8)
O10N Ce2 O13N 112.79(8)
O4N Ce2 O13N 111.95(9)
O10N Ce2 O16N 69.16(9)
O4N Ce2 O16N 133.22(9)
O13N Ce2 O16N 110.19(9)
O10N Ce2 O8N 134.15(9)
O4N Ce2 O8N 109.66(9)
O13N Ce2 O8N 69.78(8)
O16N Ce2 O8N 67.65(9)
O10N Ce2 O2N 66.95(8)
O4N Ce2 O2N 67.97(9)
O13N Ce2 O2N 179.61(8)
O16N Ce2 O2N 70.02(9)
O8N Ce2 O2N 110.61(8)
O10N Ce2 O17N 69.15(9)
O4N Ce2 O17N 178.25(9)
O13N Ce2 O17N 66.75(9)
O16N Ce2 O17N 48.47(8)
O8N Ce2 O17N 71.14(9)
O2N Ce2 O17N 113.32(9)
O10N Ce2 O7N 177.40(8)
O4N Ce2 O7N 66.76(9)
O13N Ce2 O7N 68.26(9)
O16N Ce2 O7N 112.90(9)
O8N Ce2 O7N 48.34(9)
O2N Ce2 O7N 111.98(8)
O17N Ce2 O7N 113.36(9)
O10N Ce2 O11N 48.39(8)
O4N Ce2 O11N 110.97(8)
O13N Ce2 O11N 68.82(8)
O16N Ce2 O11N 102.35(8)
O8N Ce2 O11N 129.98(8)
O2N Ce2 O11N 110.83(8)
O17N Ce2 O11N 67.57(9)
O7N Ce2 O11N 131.44(9)
O10N Ce2 O5N 67.85(8)
O4N Ce2 O5N 48.25(8)
O13N Ce2 O5N 110.31(9)
O16N Ce2 O5N 129.30(9)
O8N Ce2 O5N 157.25(8)
O2N Ce2 O5N 69.34(8)
O17N Ce2 O5N 130.77(9)
O7N Ce2 O5N 109.59(9)
O11N Ce2 O5N 66.35(8)
O10N Ce2 O1N 110.99(8)
O4N Ce2 O1N 67.47(8)
O13N Ce2 O1N 132.37(8)
O16N Ce2 O1N 69.52(8)
O8N Ce2 O1N 66.66(8)
O2N Ce2 O1N 47.98(8)
O17N Ce2 O1N 114.25(8)
O7N Ce2 O1N 68.84(8)
O11N Ce2 O1N 158.56(8)
O5N Ce2 O1N 102.70(8)
O10N Ce2 O14N 110.67(9)
O4N Ce2 O14N 69.06(9)
O13N Ce2 O14N 47.86(9)
O16N Ce2 O14N 157.26(9)
O8N Ce2 O14N 103.30(9)
O2N Ce2 O14N 131.89(9)
O17N Ce2 O14N 109.30(9)
O7N Ce2 O14N 68.12(9)
O11N Ce2 O14N 66.63(9)
O5N Ce2 O14N 66.31(9)
O1N Ce2 O14N 127.62(9)
N1S C1S C2S 177.0(16)
C1S C2S H2S1 109.5
C1S C2S H2S2 109.5
H2S1 C2S H2S2 109.5
C1S C2S H2S3 109.5
H2S1 C2S H2S3 109.5
H2S2 C2S H2S3 109.5

loop_
_geom_bond_atom_site_label_1
_geom_bond_atom_site_label_2
_geom_bond_distance
C1 N1 1.349(5)
C1 C2 1.375(5)
C1 C18 1.493(5)
C2 C3 1.357(6)
C2 H2 0.9300
C3 C4 1.380(6)
C3 H3 0.9300
C4 C5 1.377(5)
C4 H4 0.9300
C5 N1 1.354(4)
C5 C6 1.496(5)
C6 N2 1.473(4)
C6 H6A 0.9700
C6 H6B 0.9700
C7 N2 1.488(5)
C7 C8 1.510(5)
C7 H7A 0.9700
C7 H7B 0.9700
C8 N3 1.497(4)
C8 H8A 0.9700
C8 H8B 0.9700
C9 N3 1.471(4)
C9 C10 1.506(5)
C9 H9A 0.9700
C9 H9B 0.9700
C10 N4 1.335(4)
C10 C11 1.387(5)
C11 C12 1.370(5)
C11 H11 0.9300
C12 C13 1.396(5)
C12 H12 0.9300
C13 C14 1.377(5)
C13 H13 0.9300
C14 N4 1.365(4)
C14 C15 1.493(5)
C15 N5 1.475(4)
C15 H15A 0.9700
C15 H15B 0.9700
C16 C17 1.468(6)
C16 N5 1.490(5)
C16 H16A 0.9700
C16 H16B 0.9700
C17 N6 1.492(5)
C17 H17A 0.9700
C17 H17B 0.9700
C18 N6 1.481(4)
C18 H18A 0.9700
C18 H18B 0.9700
C19 N2 1.474(4)
C19 C20 1.491(5)
C19 H19A 0.9700
C19 H19B 0.9700
C20 N7 1.342(5)
C20 C21 1.383(5)
C21 C22 1.380(6)
C21 H21 0.9300
C22 C23 1.379(7)
C22 H22 0.9300
C23 C24 1.366(6)
C23 H23 0.9300
C24 N7 1.350(5)
C24 H24 0.9300
C25 N3 1.482(5)
C25 C26 1.495(5)
C25 H25A 0.9700
C25 H25B 0.9700
C26 N8 1.341(4)
C26 C27 1.367(5)
C27 C28 1.372(6)
C27 H27 0.9300
C28 C29 1.370(6)
C28 H28 0.9300
C29 C30 1.361(5)
C29 H29 0.9300
C30 N8 1.339(4)
C30 H30 0.9300
C31 N5 1.468(5)
C31 C32 1.515(5)
C31 H31A 0.9700
C31 H31B 0.9700
C32 N9 1.345(5)
C32 C33 1.358(6)
C33 C34 1.389(7)
C33 H33 0.9300
C34 C35 1.366(7)
C34 H34 0.9300
C35 C36 1.375(6)
C35 H35 0.9300
C36 N9 1.340(5)
C36 H36 0.9300
C37 N6 1.481(5)
C37 C38 1.510(5)
C37 H37A 0.9700
C37 H37B 0.9700
C38 N10 1.340(5)
C38 C39 1.392(5)
C39 C40 1.381(6)
C39 H39 0.9300
C40 C41 1.363(6)
C40 H40 0.9300
C41 C42 1.370(5)
C41 H41 0.9300
C42 N10 1.340(4)
C42 H42 0.9300
N1 Ce1 2.669(3)
N1N O3N 1.228(4)
N1N O1N 1.252(4)
N1N O2N 1.260(4)
N2 Ce1 2.739(3)
N2N O6N 1.220(4)
N2N O5N 1.250(4)
N2N O4N 1.268(4)
N3 Ce1 2.739(3)
N3N O9N 1.222(4)
N3N O7N 1.263(4)
N3N O8N 1.267(4)
N4 Ce1 2.706(3)
N4N O12N 1.224(4)
N4N O10N 1.255(4)
N4N O11N 1.265(4)
N5 Ce1 2.760(3)
N5N O15N 1.215(5)
N5N O14N 1.249(4)
N5N O13N 1.274(4)
N6 Ce1 2.772(3)
N6N O18N 1.222(4)
N6N O16N 1.260(4)
N6N O17N 1.268(4)
N7 Ce1 2.839(3)
N8 Ce1 2.743(3)
N9 Ce1 2.748(3)
N10 Ce1 2.743(3)
O1N Ce2 2.660(2)
O2N Ce2 2.636(2)
O4N Ce2 2.618(3)
O5N Ce2 2.658(3)
O7N Ce2 2.643(3)
O8N Ce2 2.629(3)
O10N Ce2 2.603(3)
O11N Ce2 2.646(3)
O13N Ce2 2.622(3)
O14N Ce2 2.671(3)
O16N Ce2 2.626(3)
O17N Ce2 2.638(3)
C1S N1S 0.981(16)
C1S C2S 1.198(14)
C2S H2S1 0.9600
C2S H2S2 0.9600
C2S H2S3 0.9600

loop_
_geom_torsion_atom_site_label_1
_geom_torsion_atom_site_label_2
_geom_torsion_atom_site_label_3
_geom_torsion_atom_site_label_4
_geom_torsion
N1 C1 C2 C3 1.6(6)
C18 C1 C2 C3 -173.8(4)
C1 C2 C3 C4 -0.9(6)
C2 C3 C4 C5 0.4(6)
C3 C4 C5 N1 -0.4(6)
C3 C4 C5 C6 -178.5(4)
N1 C5 C6 N2 28.3(5)
C4 C5 C6 N2 -153.5(3)
N2 C7 C8 N3 58.6(4)
N3 C9 C10 N4 14.9(5)
N3 C9 C10 C11 -169.1(3)
N4 C10 C11 C12 1.1(6)
C9 C10 C11 C12 -174.6(4)
C10 C11 C12 C13 -2.2(6)
C11 C12 C13 C14 0.6(6)
C12 C13 C14 N4 2.2(6)
C12 C13 C14 C15 -176.8(4)
N4 C14 C15 N5 46.0(4)
C13 C14 C15 N5 -135.0(3)
N5 C16 C17 N6 -53.0(5)
N1 C1 C18 N6 35.1(5)
C2 C1 C18 N6 -149.3(3)
N2 C19 C20 N7 13.6(5)
N2 C19 C20 C21 -167.6(4)
N7 C20 C21 C22 -2.6(7)
C19 C20 C21 C22 178.7(5)
C20 C21 C22 C23 -2.9(8)
C21 C22 C23 C24 4.9(8)
C22 C23 C24 N7 -1.6(7)
N3 C25 C26 N8 21.5(4)
N3 C25 C26 C27 -157.4(3)
N8 C26 C27 C28 -0.8(6)
C25 C26 C27 C28 178.1(4)
C26 C27 C28 C29 -1.5(6)
C27 C28 C29 C30 1.8(6)
C28 C29 C30 N8 0.2(6)
N5 C31 C32 N9 21.9(6)
N5 C31 C32 C33 -160.7(5)
N9 C32 C33 C34 1.9(9)
C31 C32 C33 C34 -175.4(6)
C32 C33 C34 C35 -6.5(10)
C33 C34 C35 C36 5.1(9)
C34 C35 C36 N9 0.9(8)
N6 C37 C38 N10 39.8(5)
N6 C37 C38 C39 -140.8(4)
N10 C38 C39 C40 1.1(7)
C37 C38 C39 C40 -178.3(4)
C38 C39 C40 C41 0.4(7)
C39 C40 C41 C42 -1.6(7)
C40 C41 C42 N10 1.4(6)
C2 C1 N1 C5 -1.6(5)
C18 C1 N1 C5 173.9(3)
C2 C1 N1 Ce1 171.1(3)
C18 C1 N1 Ce1 -13.4(4)
C4 C5 N1 C1 1.0(5)
C6 C5 N1 C1 179.1(3)
C4 C5 N1 Ce1 -172.0(3)
C6 C5 N1 Ce1 6.1(4)
C5 C6 N2 C19 73.9(4)
C5 C6 N2 C7 -169.1(3)
C5 C6 N2 Ce1 -45.4(3)
C20 C19 N2 C6 -169.5(3)
C20 C19 N2 C7 72.9(4)
C20 C19 N2 Ce1 -49.8(3)
C8 C7 N2 C6 79.4(3)
C8 C7 N2 C19 -161.2(3)
C8 C7 N2 Ce1 -41.6(3)
C10 C9 N3 C25 80.1(4)
C10 C9 N3 C8 -162.9(3)
C10 C9 N3 Ce1 -37.4(4)
C26 C25 N3 C9 -174.7(3)
C26 C25 N3 C8 68.7(3)
C26 C25 N3 Ce1 -52.8(3)
C7 C8 N3 C9 81.1(3)
C7 C8 N3 C25 -161.7(3)
C7 C8 N3 Ce1 -44.6(3)
C11 C10 N4 C14 1.6(5)
C9 C10 N4 C14 177.4(3)
C11 C10 N4 Ce1 -159.2(3)
C9 C10 N4 Ce1 16.6(4)
C13 C14 N4 C10 -3.2(5)
C15 C14 N4 C10 175.8(3)
C13 C14 N4 Ce1 157.6(3)
C15 C14 N4 Ce1 -23.3(4)
C32 C31 N5 C15 -164.1(3)
C32 C31 N5 C16 81.0(4)
C32 C31 N5 Ce1 -43.6(4)
C14 C15 N5 C31 73.9(4)
C14 C15 N5 C16 -167.0(3)
C14 C15 N5 Ce1 -44.1(3)
C17 C16 N5 C31 -81.8(4)
C17 C16 N5 C15 162.9(4)
C17 C16 N5 Ce1 40.3(4)
C38 C37 N6 C18 -172.7(3)
C38 C37 N6 C17 71.9(4)
C38 C37 N6 Ce1 -52.0(4)
C1 C18 N6 C37 78.1(4)
C1 C18 N6 C17 -162.7(3)
C1 C18 N6 Ce1 -38.2(4)
C16 C17 N6 C37 -83.7(4)
C16 C17 N6 C18 160.6(4)
C16 C17 N6 Ce1 36.3(4)
C21 C20 N7 C24 5.9(6)
C19 C20 N7 C24 -175.4(3)
C21 C20 N7 Ce1 -150.1(3)
C19 C20 N7 Ce1 28.7(4)
C23 C24 N7 C20 -3.8(6)
C23 C24 N7 Ce1 148.3(4)
C29 C30 N8 C26 -2.5(5)
C29 C30 N8 Ce1 156.2(3)
C27 C26 N8 C30 2.8(5)
C25 C26 N8 C30 -176.1(3)
C27 C26 N8 Ce1 -158.3(3)
C25 C26 N8 Ce1 22.8(4)
C35 C36 N9 C32 -5.4(6)
C35 C36 N9 Ce1 160.6(3)
C33 C32 N9 C36 4.0(7)
C31 C32 N9 C36 -178.8(4)
C33 C32 N9 Ce1 -163.6(4)
C31 C32 N9 Ce1 13.6(5)
C39 C38 N10 C42 -1.3(6)
C37 C38 N10 C42 178.2(3)
C39 C38 N10 Ce1 177.4(3)
C37 C38 N10 Ce1 -3.2(4)
C41 C42 N10 C38 0.0(6)
C41 C42 N10 Ce1 -178.5(3)
O3N N1N O1N Ce2 -171.8(4)
O2N N1N O1N Ce2 5.9(3)
O3N N1N O2N Ce2 171.8(3)
O1N N1N O2N Ce2 -6.0(4)
O6N N2N O4N Ce2 -176.0(3)
O5N N2N O4N Ce2 3.1(3)
O6N N2N O5N Ce2 176.1(3)
O4N N2N O5N Ce2 -3.0(3)
O9N N3N O7N Ce2 174.6(3)
O8N N3N O7N Ce2 -6.0(3)
O9N N3N O8N Ce2 -174.5(3)
O7N N3N O8N Ce2 6.0(3)
O12N N4N O10N Ce2 -174.2(4)
O11N N4N O10N Ce2 5.6(3)
O12N N4N O11N Ce2 174.3(4)
O10N N4N O11N Ce2 -5.5(3)
O15N N5N O13N Ce2 -170.5(3)
O14N N5N O13N Ce2 10.0(4)
O15N N5N O14N Ce2 170.7(4)
O13N N5N O14N Ce2 -9.8(3)
O18N N6N O16N Ce2 -177.4(4)
O17N N6N O16N Ce2 2.4(4)
O18N N6N O17N Ce2 177.4(4)
O16N N6N O17N Ce2 -2.4(4)
C1 N1 Ce1 N4 162.2(8)
C5 N1 Ce1 N4 -25.1(10)
C1 N1 Ce1 N3 -154.7(2)
C5 N1 Ce1 N3 17.9(3)
C1 N1 Ce1 N2 165.9(3)
C5 N1 Ce1 N2 -21.5(2)
C1 N1 Ce1 N10 -51.8(3)
C5 N1 Ce1 N10 120.8(2)
C1 N1 Ce1 N8 -109.1(3)
C5 N1 Ce1 N8 63.5(2)
C1 N1 Ce1 N9 66.9(3)
C5 N1 Ce1 N9 -120.5(3)
C1 N1 Ce1 N5 23.3(3)
C5 N1 Ce1 N5 -164.1(2)
C1 N1 Ce1 N6 -5.1(2)
C5 N1 Ce1 N6 167.5(3)
C1 N1 Ce1 N7 123.9(3)
C5 N1 Ce1 N7 -63.5(3)
C10 N4 Ce1 N1 19.3(10)
C14 N4 Ce1 N1 -141.0(8)
C10 N4 Ce1 N3 -25.7(2)
C14 N4 Ce1 N3 174.0(3)
C10 N4 Ce1 N2 15.9(3)
C14 N4 Ce1 N2 -144.5(2)
C10 N4 Ce1 N10 -127.4(3)
C14 N4 Ce1 N10 72.3(2)
C10 N4 Ce1 N8 -67.9(3)
C14 N4 Ce1 N8 131.7(2)
C10 N4 Ce1 N9 113.2(3)
C14 N4 Ce1 N9 -47.2(3)
C10 N4 Ce1 N5 160.2(3)
C14 N4 Ce1 N5 -0.1(2)
C10 N4 Ce1 N6 -174.0(2)
C14 N4 Ce1 N6 25.6(3)
C10 N4 Ce1 N7 58.8(2)
C14 N4 Ce1 N7 -101.6(2)
C9 N3 Ce1 N1 -144.6(2)
C25 N3 Ce1 N1 96.4(2)
C8 N3 Ce1 N1 -22.0(2)
C9 N3 Ce1 N4 31.2(2)
C25 N3 Ce1 N4 -87.8(2)
C8 N3 Ce1 N4 153.8(2)
C9 N3 Ce1 N2 -106.2(2)
C25 N3 Ce1 N2 134.8(2)
C8 N3 Ce1 N2 16.4(2)
C9 N3 Ce1 N10 105.6(2)
C25 N3 Ce1 N10 -13.3(2)
C8 N3 Ce1 N10 -131.7(2)
C9 N3 Ce1 N8 162.5(3)
C25 N3 Ce1 N8 43.52(19)
C8 N3 Ce1 N8 -74.9(2)
C9 N3 Ce1 N9 -48.7(3)
C25 N3 Ce1 N9 -167.69(18)
C8 N3 Ce1 N9 73.9(2)
C9 N3 Ce1 N5 37.5(3)
C25 N3 Ce1 N5 -81.5(2)
C8 N3 Ce1 N5 160.1(2)
C9 N3 Ce1 N6 137.6(2)
C25 N3 Ce1 N6 18.7(3)
C8 N3 Ce1 N6 -99.7(3)
C9 N3 Ce1 N7 -44.4(2)
C25 N3 Ce1 N7 -163.3(2)
C8 N3 Ce1 N7 78.3(2)
C6 N2 Ce1 N1 33.1(2)
C19 N2 Ce1 N1 -87.8(2)
C7 N2 Ce1 N1 153.6(3)
C6 N2 Ce1 N4 -147.3(2)
C19 N2 Ce1 N4 91.9(2)
C7 N2 Ce1 N4 -26.8(2)
C6 N2 Ce1 N3 -107.6(2)
C19 N2 Ce1 N3 131.5(2)
C7 N2 Ce1 N3 12.9(2)
C6 N2 Ce1 N10 -46.1(3)
C19 N2 Ce1 N10 -166.9(2)
C7 N2 Ce1 N10 74.4(3)
C6 N2 Ce1 N8 -45.8(2)
C19 N2 Ce1 N8 -166.6(2)
C7 N2 Ce1 N8 74.8(2)
C6 N2 Ce1 N9 105.2(2)
C19 N2 Ce1 N9 -15.7(2)
C7 N2 Ce1 N9 -134.3(2)
C6 N2 Ce1 N5 139.0(2)
C19 N2 Ce1 N5 18.2(3)
C7 N2 Ce1 N5 -100.5(3)
C6 N2 Ce1 N6 42.7(2)
C19 N2 Ce1 N6 -78.1(2)
C7 N2 Ce1 N6 163.2(2)
C6 N2 Ce1 N7 164.0(2)
C19 N2 Ce1 N7 43.2(2)
C7 N2 Ce1 N7 -75.5(2)
C38 N10 Ce1 N1 29.0(3)
C42 N10 Ce1 N1 -152.5(3)
C38 N10 Ce1 N4 -154.0(3)
C42 N10 Ce1 N4 24.5(3)
C38 N10 Ce1 N3 146.9(3)
C42 N10 Ce1 N3 -34.6(3)
C38 N10 Ce1 N2 93.8(3)
C42 N10 Ce1 N2 -87.7(3)
C38 N10 Ce1 N8 93.4(3)
C42 N10 Ce1 N8 -88.1(3)
C38 N10 Ce1 N9 -52.1(3)
C42 N10 Ce1 N9 126.5(3)
C38 N10 Ce1 N5 -89.2(3)
C42 N10 Ce1 N5 89.4(3)
C38 N10 Ce1 N6 -17.3(3)
C42 N10 Ce1 N6 161.2(3)
C38 N10 Ce1 N7 -142.8(3)
C42 N10 Ce1 N7 35.8(4)
C30 N8 Ce1 N1 33.0(3)
C26 N8 Ce1 N1 -167.9(3)
C30 N8 Ce1 N4 -152.6(3)
C26 N8 Ce1 N4 6.6(3)
C30 N8 Ce1 N3 164.7(3)
C26 N8 Ce1 N3 -36.2(2)
C30 N8 Ce1 N2 97.2(3)
C26 N8 Ce1 N2 -103.7(2)
C30 N8 Ce1 N10 -83.1(3)
C26 N8 Ce1 N10 76.1(2)
C30 N8 Ce1 N9 25.3(4)
C26 N8 Ce1 N9 -175.5(2)
C30 N8 Ce1 N5 -86.4(3)
C26 N8 Ce1 N5 72.8(3)
C30 N8 Ce1 N6 -26.5(3)
C26 N8 Ce1 N6 132.7(2)
C30 N8 Ce1 N7 130.3(3)
C26 N8 Ce1 N7 -70.5(3)
C36 N9 Ce1 N1 29.6(3)
C32 N9 Ce1 N1 -164.2(3)
C36 N9 Ce1 N4 -144.9(3)
C32 N9 Ce1 N4 21.3(3)
C36 N9 Ce1 N3 -81.4(3)
C32 N9 Ce1 N3 84.8(3)
C36 N9 Ce1 N2 -31.6(3)
C32 N9 Ce1 N2 134.6(3)
C36 N9 Ce1 N10 128.8(3)
C32 N9 Ce1 N10 -65.0(3)
C36 N9 Ce1 N8 37.2(4)
C32 N9 Ce1 N8 -156.6(3)
C36 N9 Ce1 N5 168.2(3)
C32 N9 Ce1 N5 -25.6(3)
C36 N9 Ce1 N6 95.4(3)
C32 N9 Ce1 N6 -98.4(3)
C36 N9 Ce1 N7 -86.1(3)
C32 N9 Ce1 N7 80.1(3)
C31 N5 Ce1 N1 82.3(2)
C15 N5 Ce1 N1 -160.9(2)
C16 N5 Ce1 N1 -41.9(3)
C31 N5 Ce1 N4 -93.8(2)
C15 N5 Ce1 N4 23.1(2)
C16 N5 Ce1 N4 142.0(3)
C31 N5 Ce1 N3 -99.9(2)
C15 N5 Ce1 N3 16.9(3)
C16 N5 Ce1 N3 135.9(2)
C31 N5 Ce1 N2 -4.8(3)
C15 N5 Ce1 N2 112.1(2)
C16 N5 Ce1 N2 -129.0(3)
C31 N5 Ce1 N10 178.5(2)
C15 N5 Ce1 N10 -64.6(2)
C16 N5 Ce1 N10 54.3(3)
C31 N5 Ce1 N8 -178.3(2)
C15 N5 Ce1 N8 -61.4(3)
C16 N5 Ce1 N8 57.5(3)
C31 N5 Ce1 N9 34.0(2)
C15 N5 Ce1 N9 150.8(3)
C16 N5 Ce1 N9 -90.2(3)
C31 N5 Ce1 N6 109.8(2)
C15 N5 Ce1 N6 -133.3(2)
C16 N5 Ce1 N6 -14.4(2)
C31 N5 Ce1 N7 -26.0(2)
C15 N5 Ce1 N7 90.9(2)
C16 N5 Ce1 N7 -150.2(3)
C37 N6 Ce1 N1 -94.1(2)
C18 N6 Ce1 N1 22.3(2)
C17 N6 Ce1 N1 142.8(3)
C37 N6 Ce1 N4 87.3(2)
C18 N6 Ce1 N4 -156.3(2)
C17 N6 Ce1 N4 -35.8(3)
C37 N6 Ce1 N3 -2.5(3)
C18 N6 Ce1 N3 114.0(3)
C17 N6 Ce1 N3 -125.6(3)
C37 N6 Ce1 N2 -103.8(2)
C18 N6 Ce1 N2 12.7(3)
C17 N6 Ce1 N2 133.1(2)
C37 N6 Ce1 N10 33.9(2)
C18 N6 Ce1 N10 150.4(3)
C17 N6 Ce1 N10 -89.2(3)
C37 N6 Ce1 N8 -23.9(2)
C18 N6 Ce1 N8 92.6(2)
C17 N6 Ce1 N8 -147.0(3)
C37 N6 Ce1 N9 -178.0(2)
C18 N6 Ce1 N9 -61.6(2)
C17 N6 Ce1 N9 58.9(2)
C37 N6 Ce1 N5 112.5(2)
C18 N6 Ce1 N5 -131.1(3)
C17 N6 Ce1 N5 -10.6(2)
C37 N6 Ce1 N7 -179.9(2)
C18 N6 Ce1 N7 -63.4(3)
C17 N6 Ce1 N7 57.0(3)
C20 N7 Ce1 N1 5.5(3)
C24 N7 Ce1 N1 -147.9(3)
C20 N7 Ce1 N4 -171.0(3)
C24 N7 Ce1 N4 35.7(3)
C20 N7 Ce1 N3 -107.4(2)
C24 N7 Ce1 N3 99.2(3)
C20 N7 Ce1 N2 -38.4(2)
C24 N7 Ce1 N2 168.3(3)
C20 N7 Ce1 N10 177.3(2)
C24 N7 Ce1 N10 24.0(4)
C20 N7 Ce1 N8 -77.2(3)
C24 N7 Ce1 N8 129.4(3)
C20 N7 Ce1 N9 69.5(2)
C24 N7 Ce1 N9 -83.9(3)
C20 N7 Ce1 N5 128.4(2)
C24 N7 Ce1 N5 -24.9(3)
C20 N7 Ce1 N6 71.4(3)
C24 N7 Ce1 N6 -82.0(3)
N4N O10N Ce2 O4N 96.9(2)
N4N O10N Ce2 O13N -29.4(2)
N4N O10N Ce2 O16N -133.3(2)
N4N O10N Ce2 O8N -112.8(2)
N4N O10N Ce2 O2N 150.3(2)
N4N O10N Ce2 O17N -81.2(2)
N4N O10N Ce2 O7N 84.1(18)
N4N O10N Ce2 O11N -3.2(2)
N4N O10N Ce2 O5N 74.2(2)
N4N O10N Ce2 O1N 169.9(2)
N4N O10N Ce2 O14N 22.4(2)
N2N O4N Ce2 O10N -30.3(2)
N2N O4N Ce2 O13N 96.4(2)
N2N O4N Ce2 O16N -110.8(2)
N2N O4N Ce2 O8N 171.9(2)
N2N O4N Ce2 O2N -83.1(2)
N2N O4N Ce2 O17N 55(3)
N2N O4N Ce2 O7N 149.0(2)
N2N O4N Ce2 O11N 21.7(2)
N2N O4N Ce2 O5N -1.72(19)
N2N O4N Ce2 O1N -135.3(2)
N2N O4N Ce2 O14N 74.7(2)
N5N O13N Ce2 O10N 92.2(2)
N5N O13N Ce2 O4N -33.4(2)
N5N O13N Ce2 O16N 167.3(2)
N5N O13N Ce2 O8N -137.2(2)
N5N O13N Ce2 O2N 44(13)
N5N O13N Ce2 O17N 145.3(2)
N5N O13N Ce2 O7N -85.2(2)
N5N O13N Ce2 O11N 71.5(2)
N5N O13N Ce2 O5N 18.5(2)
N5N O13N Ce2 O1N -112.4(2)
N5N O13N Ce2 O14N -5.6(2)
N6N O16N Ce2 O10N 78.7(2)
N6N O16N Ce2 O4N 178.0(2)
N6N O16N Ce2 O13N -28.8(2)
N6N O16N Ce2 O8N -85.5(2)
N6N O16N Ce2 O2N 150.8(2)
N6N O16N Ce2 O17N -1.4(2)
N6N O16N Ce2 O7N -103.0(2)
N6N O16N Ce2 O11N 42.9(2)
N6N O16N Ce2 O5N 112.3(2)
N6N O16N Ce2 O1N -157.8(2)
N6N O16N Ce2 O14N -15.2(4)
N3N O8N Ce2 O10N 177.57(18)
N3N O8N Ce2 O4N -31.9(2)
N3N O8N Ce2 O13N 75.0(2)
N3N O8N Ce2 O16N -161.7(2)
N3N O8N Ce2 O2N -105.0(2)
N3N O8N Ce2 O17N 146.4(2)
N3N O8N Ce2 O7N -3.44(18)
N3N O8N Ce2 O11N 110.8(2)
N3N O8N Ce2 O5N -19.5(3)
N3N O8N Ce2 O1N -85.3(2)
N3N O8N Ce2 O14N 40.3(2)
N1N O2N Ce2 O10N 158.5(2)
N1N O2N Ce2 O4N -75.6(2)
N1N O2N Ce2 O13N -154(13)
N1N O2N Ce2 O16N 83.4(2)
N1N O2N Ce2 O8N 28.0(2)
N1N O2N Ce2 O17N 105.7(2)
N1N O2N Ce2 O7N -24.1(2)
N1N O2N Ce2 O11N 179.4(2)
N1N O2N Ce2 O5N -127.6(2)
N1N O2N Ce2 O1N 3.4(2)
N1N O2N Ce2 O14N -103.8(2)
N6N O17N Ce2 O10N -78.8(2)
N6N O17N Ce2 O4N -165(3)
N6N O17N Ce2 O13N 153.3(3)
N6N O17N Ce2 O16N 1.4(2)
N6N O17N Ce2 O8N 77.8(2)
N6N O17N Ce2 O2N -27.1(3)
N6N O17N Ce2 O7N 101.9(2)
N6N O17N Ce2 O11N -131.1(3)
N6N O17N Ce2 O5N -109.3(2)
N6N O17N Ce2 O1N 25.6(3)
N6N O17N Ce2 O14N 175.8(2)
N3N O7N Ce2 O10N 167.2(17)
N3N O7N Ce2 O4N 154.2(2)
N3N O7N Ce2 O13N -78.3(2)
N3N O7N Ce2 O16N 25.3(2)
N3N O7N Ce2 O8N 3.44(18)
N3N O7N Ce2 O2N 102.0(2)
N3N O7N Ce2 O17N -27.7(2)
N3N O7N Ce2 O11N -107.8(2)
N3N O7N Ce2 O5N 176.93(19)
N3N O7N Ce2 O1N 80.5(2)
N3N O7N Ce2 O14N -130.1(2)
N4N O11N Ce2 O10N 3.14(19)
N4N O11N Ce2 O4N -96.4(2)
N4N O11N Ce2 O13N 157.3(2)
N4N O11N Ce2 O16N 50.2(2)
N4N O11N Ce2 O8N 121.2(2)
N4N O11N Ce2 O2N -22.9(2)
N4N O11N Ce2 O17N 84.6(2)
N4N O11N Ce2 O7N -173.40(19)
N4N O11N Ce2 O5N -77.6(2)
N4N O11N Ce2 O1N -14.9(4)
N4N O11N Ce2 O14N -150.8(2)
N2N O5N Ce2 O10N 152.8(2)
N2N O5N Ce2 O4N 1.73(19)
N2N O5N Ce2 O13N -100.0(2)
N2N O5N Ce2 O16N 118.8(2)
N2N O5N Ce2 O8N -14.1(3)
N2N O5N Ce2 O2N 80.2(2)
N2N O5N Ce2 O17N -176.34(19)
N2N O5N Ce2 O7N -26.7(2)
N2N O5N Ce2 O11N -154.4(2)
N2N O5N Ce2 O1N 45.1(2)
N2N O5N Ce2 O14N -80.7(2)
N1N O1N Ce2 O10N -27.9(2)
N1N O1N Ce2 O4N 76.7(2)
N1N O1N Ce2 O13N 176.4(2)
N1N O1N Ce2 O16N -84.5(2)
N1N O1N Ce2 O8N -158.2(2)
N1N O1N Ce2 O2N -3.4(2)
N1N O1N Ce2 O17N -103.7(2)
N1N O1N Ce2 O7N 149.4(2)
N1N O1N Ce2 O11N -13.5(4)
N1N O1N Ce2 O5N 43.0(2)
N1N O1N Ce2 O14N 112.8(2)
N5N O14N Ce2 O10N -96.8(2)
N5N O14N Ce2 O4N 158.1(2)
N5N O14N Ce2 O13N 5.7(2)
N5N O14N Ce2 O16N -11.6(4)
N5N O14N Ce2 O8N 51.8(2)
N5N O14N Ce2 O2N -173.9(2)
N5N O14N Ce2 O17N -22.5(2)
N5N O14N Ce2 O7N 85.6(2)
N5N O14N Ce2 O11N -76.3(2)
N5N O14N Ce2 O5N -149.5(2)
N5N O14N Ce2 O1N 122.5(2)
